data_2230804
loop_
_publ_author_name
'Zhou, Hu'
'Chu, Chao-Xia'
'Li, Yi-Zhi'

_publ_section_title
;
 Poly[[aquatris(\m-benzene-1,4-dicarboxylato)tricobalt(II)] methanol
 monosolvate monohydrate]
;
_journal_coeditor_code NC2230
_journal_issue 7
_journal_name_full 'Acta Crystallographica Section E'
_journal_page_first m841
_journal_page_last m842
_journal_paper_doi 10.1107/S1600536811020009
_journal_volume 67
_journal_year 2011
_chemical_formula_iupac '[Co3 (C8 H4 O4)3 (H2 O)], C H4 O, H2 O'
_chemical_formula_moiety 'C24 H14 Co3 O13, C H4 O, H2 O'
_chemical_formula_sum 'C25 H20 Co3 O15'
_chemical_formula_weight 737.20
_chemical_name_systematic
;
Poly[[aquatris(\m-benzene-1,4-dicarboxylato)tricobalt(II)] methanol
monosolvate monohydrate]
;
_space_group_IT_number 2
_symmetry_cell_setting triclinic
_symmetry_space_group_name_Hall '-P 1'
_symmetry_space_group_name_H-M 'P -1'
_atom_sites_solution_hydrogens geom
_atom_sites_solution_primary direct
_atom_sites_solution_secondary difmap
_audit_creation_method SHELXL-97
_cell_angle_alpha 91.842(2)
_cell_angle_beta 100.9250(10)
_cell_angle_gamma 101.7450(10)
_cell_formula_units_Z 2
_cell_length_a 9.8456(11)
_cell_length_b 12.0753(15)
_cell_length_c 13.0039(16)
_cell_measurement_reflns_used 3571
_cell_measurement_temperature 291(2)
_cell_measurement_theta_max 24.12
_cell_measurement_theta_min 2.21
_cell_volume 1482.2(3)
_computing_cell_refinement 'SAINT (Bruker, 2004)'
_computing_data_collection 'SMART (Bruker, 2004)'
_computing_data_reduction 'SAINT (Bruker, 2004)'
_computing_molecular_graphics 'DIAMOND (Brandenburg, 2006)'
_computing_publication_material 'SHELXTL (Sheldrick, 2008)'
_computing_structure_refinement 'SHELXL97 (Sheldrick, 2008)'
_computing_structure_solution 'SHELXS97 (Sheldrick, 2008)'
_diffrn_ambient_temperature 291(2)
_diffrn_measured_fraction_theta_full 0.989
_diffrn_measured_fraction_theta_max 0.989
_diffrn_measurement_device_type 'Bruker SMART APEX CCD'
_diffrn_measurement_method '\f and \w'
_diffrn_radiation_monochromator graphite
_diffrn_radiation_source 'sealed tube'
_diffrn_radiation_type MoK\a
_diffrn_radiation_wavelength 0.71073
_diffrn_reflns_av_R_equivalents 0.0306
_diffrn_reflns_av_sigmaI/netI 0.0545
_diffrn_reflns_limit_h_max 12
_diffrn_reflns_limit_h_min -11
_diffrn_reflns_limit_k_max 14
_diffrn_reflns_limit_k_min -14
_diffrn_reflns_limit_l_max 16
_diffrn_reflns_limit_l_min -15
_diffrn_reflns_number 11744
_diffrn_reflns_theta_full 26.00
_diffrn_reflns_theta_max 26.00
_diffrn_reflns_theta_min 1.60
_diffrn_standards_decay_% 0
_diffrn_standards_interval_time 0
_diffrn_standards_number 0
_exptl_absorpt_coefficient_mu 1.730
_exptl_absorpt_correction_T_max 0.7460
_exptl_absorpt_correction_T_min 0.6816
_exptl_absorpt_correction_type multi-scan
_exptl_absorpt_process_details '(SADABS; Bruker, 2004)'
_exptl_crystal_colour purple
_exptl_crystal_density_diffrn 1.652
_exptl_crystal_density_method 'not measured'
_exptl_crystal_description block
_exptl_crystal_F_000 742
_exptl_crystal_size_max 0.30
_exptl_crystal_size_mid 0.26
_exptl_crystal_size_min 0.24
_refine_diff_density_max 0.358
_refine_diff_density_min -0.701
_refine_ls_extinction_method none
_refine_ls_goodness_of_fit_ref 1.037
_refine_ls_hydrogen_treatment constr
_refine_ls_matrix_type full
_refine_ls_number_parameters 392
_refine_ls_number_reflns 5751
_refine_ls_number_restraints 0
_refine_ls_restrained_S_all 1.037
_refine_ls_R_factor_all 0.0697
_refine_ls_R_factor_gt 0.0508
_refine_ls_shift/su_max 0.000
_refine_ls_shift/su_mean 0.000
_refine_ls_structure_factor_coef Fsqd
_refine_ls_weighting_details 'calc w=1/[\s^2^(Fo^2^)+(0.05P)^2^+1.22P] where P=(Fo^2^+2Fc^2^)/3'
_refine_ls_weighting_scheme calc
_refine_ls_wR_factor_gt 0.1060
_refine_ls_wR_factor_ref 0.1104
_reflns_number_gt 4241
_reflns_number_total 5751
_reflns_threshold_expression I>2\s(I)
_cod_data_source_file nc2230.cif
_cod_data_source_block I
_cod_database_code 2230804
_cod_database_fobs_code 2230804

loop_
_symmetry_equiv_pos_as_xyz
'x, y, z'
'-x, -y, -z'

loop_
_atom_site_type_symbol
_atom_site_label
_atom_site_fract_x
_atom_site_fract_y
_atom_site_fract_z
_atom_site_U_iso_or_equiv
_atom_site_adp_type
_atom_site_calc_flag
_atom_site_refinement_flags
_atom_site_occupancy
_atom_site_symmetry_multiplicity
_atom_site_disorder_assembly
_atom_site_disorder_group
C C1 0.7655(4) 0.4662(3) 0.7910(3) 0.0345(9) Uani d . 1 1 . .
C C2 0.7907(5) 0.3680(4) 0.7456(4) 0.0454(11) Uani d . 1 1 . .
H H2 0.7628 0.3508 0.6719 0.054 Uiso calc R 1 1 . .
C C3 0.8574(5) 0.2946(4) 0.8090(4) 0.0419(10) Uani d . 1 1 . .
H H3 0.8717 0.2262 0.7790 0.050 Uiso calc R 1 1 . .
C C4 0.9021(5) 0.3234(3) 0.9161(3) 0.0398(10) Uani d . 1 1 . .
C C5 0.8818(5) 0.4247(4) 0.9588(4) 0.0485(12) Uani d . 1 1 . .
H H5 0.9157 0.4461 1.0315 0.058 Uiso calc R 1 1 . .
C C6 0.8129(5) 0.4934(4) 0.8958(3) 0.0426(10) Uani d . 1 1 . .
H H6 0.7980 0.5615 0.9261 0.051 Uiso calc R 1 1 . .
C C7 0.6950(5) 0.5449(4) 0.7247(4) 0.0412(10) Uani d . 1 1 . .
C C8 0.9731(5) 0.2503(3) 0.9811(4) 0.0422(11) Uani d . 1 1 . .
C C9 0.7203(4) 0.8267(3) 0.4169(3) 0.0301(8) Uani d . 1 1 . .
C C10 0.6962(5) 0.7946(4) 0.3063(4) 0.0505(12) Uani d . 1 1 . .
H H10 0.6323 0.7266 0.2758 0.061 Uiso calc R 1 1 . .
C C11 0.7716(5) 0.8688(4) 0.2457(4) 0.0429(10) Uani d . 1 1 . .
H H11 0.7599 0.8486 0.1728 0.052 Uiso calc R 1 1 . .
C C12 0.8616(5) 0.9694(3) 0.2872(3) 0.0400(10) Uani d . 1 1 . .
C C13 0.8770(5) 1.0004(4) 0.3927(4) 0.0501(12) Uani d . 1 1 . .
H H13 0.9324 1.0721 0.4222 0.060 Uiso calc R 1 1 . .
C C14 0.8078(5) 0.9223(4) 0.4566(3) 0.0421(11) Uani d . 1 1 . .
H H14 0.8257 0.9401 0.5302 0.051 Uiso calc R 1 1 . .
C C15 0.6447(4) 0.7483(3) 0.4814(3) 0.0317(8) Uani d . 1 1 . .
C C16 0.9373(4) 1.0442(4) 0.2203(3) 0.0375(9) Uani d . 1 1 . .
C C17 0.2859(4) 0.6297(4) 0.5711(3) 0.0371(10) Uani d . 1 1 . .
C C18 0.1060(5) 0.4418(4) 0.5392(4) 0.0426(10) Uani d . 1 1 . .
H H18 0.1803 0.4042 0.5644 0.051 Uiso calc R 1 1 . .
C C19 0.1364(4) 0.5612(4) 0.5314(3) 0.0356(9) Uani d . 1 1 . .
C C20 0.0241(4) 0.6157(4) 0.4882(3) 0.0388(10) Uani d . 1 1 . .
H H20 0.0448 0.6948 0.4795 0.047 Uiso calc R 1 1 . .
C C21 1.3134(4) 1.1321(4) 0.0668(4) 0.0406(10) Uani d . 1 1 . .
C C22 1.5397(5) 1.1132(4) -0.0081(3) 0.0443(11) Uani d . 1 1 . .
H H22 1.5718 1.1927 -0.0099 0.053 Uiso calc R 1 1 . .
C C23 1.4218(5) 1.0740(3) 0.0374(3) 0.0378(9) Uani d . 1 1 . .
C C24 1.3909(5) 0.9566(4) 0.0493(4) 0.0418(10) Uani d . 1 1 . .
H H24 1.3199 0.9262 0.0871 0.050 Uiso calc R 1 1 . .
C C25 0.2871(5) 0.4940(4) 0.8243(4) 0.0463(11) Uani d . 1 1 . .
H H25A 0.1955 0.4495 0.8330 0.069 Uiso calc R 1 1 . .
H H25C 0.3313 0.4480 0.7826 0.069 Uiso calc R 1 1 . .
H H25D 0.2728 0.5619 0.7881 0.069 Uiso calc R 1 1 . .
Co Co1 0.53756(6) 0.71571(5) 0.67841(4) 0.03287(15) Uani d . 1 1 . .
Co Co2 0.5000 0.5000 0.5000 0.03250(18) Uani d S 1 2 . .
Co Co3 1.15981(5) 1.21536(4) 0.17863(4) 0.02938(14) Uani d . 1 1 . .
Co Co4 1.0000 1.0000 0.0000 0.03193(18) Uani d S 1 2 . .
O O1 0.6831(3) 0.6278(3) 0.7537(2) 0.0465(8) Uani d . 1 1 . .
O O2 0.6588(3) 0.5129(3) 0.6183(2) 0.0415(7) Uani d . 1 1 . .
O O3 0.9700(3) 0.1490(2) 0.9415(2) 0.0377(7) Uani d . 1 1 . .
O O4 1.0326(3) 0.2841(2) 1.0748(2) 0.0410(7) Uani d . 1 1 . .
O O5 0.6481(3) 0.7837(3) 0.5886(3) 0.0476(8) Uani d . 1 1 . .
O O6 0.5728(3) 0.6495(2) 0.4424(2) 0.0375(7) Uani d . 1 1 . .
O O7 0.9028(3) 1.0201(2) 0.1217(2) 0.0352(6) Uani d . 1 1 . .
O O8 1.0366(3) 1.1244(3) 0.2642(2) 0.0488(8) Uani d . 1 1 . .
O O9 0.3832(3) 0.5818(2) 0.6010(2) 0.0344(6) Uani d . 1 1 . .
O O10 0.3048(3) 0.7359(3) 0.5713(3) 0.0472(8) Uani d . 1 1 . .
O O11 1.2079(3) 1.0796(2) 0.0968(2) 0.0378(7) Uani d . 1 1 . .
O O12 1.3470(3) 1.2378(3) 0.0664(2) 0.0431(7) Uani d . 1 1 . .
O O13 0.3793(3) 0.5276(3) 0.9276(2) 0.0409(7) Uani d . 1 1 . .
H H15B 0.4504 0.5936 0.9225 0.049 Uiso d R 1 1 . .
O O1W 0.4003(3) 0.7587(3) 0.7928(3) 0.0458(7) Uani d . 1 1 . .
H H1X 0.3246 0.7899 0.7555 0.055 Uiso d R 1 1 . .
H H1Y 0.4577 0.8130 0.8474 0.055 Uiso d R 1 1 . .
O O2W 0.6664(4) 0.9904(3) 0.6639(3) 0.0574(9) Uani d . 1 1 . .
H H2X 0.6605 0.9232 0.6394 0.069 Uiso d R 1 1 . .
H H2Y 0.7051 0.9975 0.7287 0.069 Uiso d R 1 1 . .

loop_
_atom_site_aniso_label
_atom_site_aniso_U_11
_atom_site_aniso_U_22
_atom_site_aniso_U_33
_atom_site_aniso_U_12
_atom_site_aniso_U_13
_atom_site_aniso_U_23
C1 0.035(2) 0.0287(19) 0.037(2) -0.0018(16) 0.0105(17) 0.0053(16)
C2 0.052(3) 0.040(2) 0.049(3) 0.021(2) 0.007(2) 0.010(2)
C3 0.043(2) 0.040(2) 0.042(2) 0.0108(19) 0.0044(19) -0.0060(19)
C4 0.043(2) 0.0248(19) 0.039(2) 0.0000(17) -0.0150(19) 0.0038(17)
C5 0.042(3) 0.049(3) 0.051(3) 0.015(2) -0.006(2) 0.009(2)
C6 0.046(3) 0.041(2) 0.039(2) 0.014(2) -0.001(2) 0.0028(19)
C7 0.048(3) 0.036(2) 0.039(2) 0.0143(19) -0.0013(19) 0.0020(19)
C8 0.042(2) 0.027(2) 0.043(2) -0.0058(17) -0.0123(19) 0.0003(18)
C9 0.038(2) 0.0307(19) 0.0259(19) 0.0086(16) 0.0154(16) 0.0076(15)
C10 0.046(3) 0.049(3) 0.047(3) -0.014(2) 0.012(2) -0.009(2)
C11 0.039(2) 0.043(2) 0.042(2) -0.0065(19) 0.0136(19) 0.0080(19)
C12 0.052(3) 0.030(2) 0.038(2) 0.0021(18) 0.014(2) 0.0051(17)
C13 0.039(3) 0.058(3) 0.044(3) -0.016(2) 0.017(2) -0.006(2)
C14 0.045(2) 0.047(2) 0.029(2) -0.0140(19) 0.0191(18) -0.0087(18)
C15 0.031(2) 0.033(2) 0.035(2) 0.0109(17) 0.0111(17) 0.0033(16)
C16 0.029(2) 0.043(2) 0.037(2) 0.0043(18) 0.0010(17) 0.0074(18)
C17 0.024(2) 0.047(2) 0.042(2) 0.0131(18) 0.0088(17) -0.0194(19)
C18 0.039(2) 0.050(3) 0.040(2) 0.011(2) 0.0109(19) -0.009(2)
C19 0.0220(19) 0.047(2) 0.040(2) 0.0097(17) 0.0076(16) 0.0106(18)
C20 0.027(2) 0.047(2) 0.045(2) 0.0127(18) 0.0089(18) 0.010(2)
C21 0.021(2) 0.046(3) 0.048(3) 0.0071(18) -0.0085(18) -0.012(2)
C22 0.047(3) 0.038(2) 0.040(2) -0.009(2) 0.014(2) -0.0141(19)
C23 0.049(3) 0.031(2) 0.039(2) 0.0132(18) 0.0160(19) 0.0091(17)
C24 0.039(2) 0.046(3) 0.041(2) 0.005(2) 0.0135(19) 0.007(2)
C25 0.052(3) 0.050(3) 0.042(3) 0.020(2) 0.011(2) 0.017(2)
Co1 0.0347(3) 0.0324(3) 0.0326(3) 0.0089(2) 0.0080(2) -0.0003(2)
Co2 0.0330(4) 0.0316(4) 0.0325(4) 0.0079(3) 0.0049(3) -0.0009(3)
Co3 0.0267(3) 0.0323(3) 0.0271(3) 0.0056(2) 0.0015(2) 0.0005(2)
Co4 0.0336(4) 0.0275(4) 0.0332(4) 0.0048(3) 0.0052(3) 0.0004(3)
O1 0.0524(19) 0.0331(17) 0.0452(18) 0.0145(14) -0.0167(15) -0.0057(14)
O2 0.0440(17) 0.0429(17) 0.0382(16) 0.0121(14) 0.0057(13) 0.0069(13)
O3 0.0389(16) 0.0433(16) 0.0391(16) 0.0201(13) 0.0150(13) 0.0105(13)
O4 0.0444(17) 0.0395(16) 0.0288(15) 0.0059(13) -0.0132(13) -0.0077(12)
O5 0.0482(18) 0.0426(17) 0.0477(18) -0.0097(14) 0.0222(15) -0.0115(14)
O6 0.0356(15) 0.0306(15) 0.0393(16) 0.0071(12) -0.0088(12) -0.0015(12)
O7 0.0272(14) 0.0441(16) 0.0321(16) 0.0020(12) 0.0061(12) 0.0048(12)
O8 0.0491(19) 0.0430(18) 0.0435(18) -0.0162(15) 0.0123(15) -0.0080(14)
O9 0.0275(14) 0.0438(16) 0.0333(15) 0.0138(12) 0.0038(11) -0.0045(12)
O10 0.0519(19) 0.0427(18) 0.0460(18) 0.0149(15) 0.0051(15) -0.0127(14)
O11 0.0399(17) 0.0416(16) 0.0320(15) 0.0062(13) 0.0105(13) -0.0001(12)
O12 0.0432(17) 0.0422(17) 0.0427(17) 0.0040(14) 0.0142(14) -0.0160(14)
O13 0.0421(17) 0.0412(17) 0.0441(17) 0.0105(13) 0.0165(14) 0.0129(13)
O1W 0.0454(18) 0.0419(17) 0.0494(18) 0.0047(14) 0.0156(14) -0.0145(14)
O2W 0.058(2) 0.051(2) 0.053(2) -0.0121(16) 0.0132(17) -0.0059(16)

loop_
_atom_type_symbol
_atom_type_description
_atom_type_scat_dispersion_real
_atom_type_scat_dispersion_imag
_atom_type_scat_source
C C 0.0033 0.0016 'International Tables Vol C Tables 4.2.6.8 and 6.1.1.4'
H H 0.0000 0.0000 'International Tables Vol C Tables 4.2.6.8 and 6.1.1.4'
O O 0.0106 0.0060 'International Tables Vol C Tables 4.2.6.8 and 6.1.1.4'
Co Co 0.3494 0.9721 'International Tables Vol C Tables 4.2.6.8 and 6.1.1.4'

loop_
_geom_angle_atom_site_label_1
_geom_angle_atom_site_label_2
_geom_angle_atom_site_label_3
_geom_angle_site_symmetry_1
_geom_angle_site_symmetry_3
_geom_angle
_geom_angle_publ_flag
C6 C1 C2 . . 119.5(4) ?
C6 C1 C7 . . 119.8(4) ?
C2 C1 C7 . . 120.6(4) ?
C1 C2 C3 . . 120.0(4) ?
C1 C2 H2 . . 120.0 ?
C3 C2 H2 . . 120.0 ?
C4 C3 C2 . . 119.1(4) ?
C4 C3 H3 . . 120.5 ?
C2 C3 H3 . . 120.5 ?
C3 C4 C5 . . 119.8(4) ?
C3 C4 C8 . . 119.5(4) ?
C5 C4 C8 . . 120.6(4) ?
C6 C5 C4 . . 120.0(4) ?
C6 C5 H5 . . 120.0 ?
C4 C5 H5 . . 120.0 ?
C1 C6 C5 . . 121.5(4) ?
C1 C6 H6 . . 119.3 ?
C5 C6 H6 . . 119.3 ?
O1 C7 O2 . . 120.2(4) ?
O1 C7 C1 . . 124.2(4) ?
O2 C7 C1 . . 115.2(4) ?
O4 C8 O3 . . 122.1(4) ?
O4 C8 C4 . . 119.7(4) ?
O3 C8 C4 . . 118.2(4) ?
C14 C9 C10 . . 120.2(4) ?
C14 C9 C15 . . 122.6(4) ?
C10 C9 C15 . . 117.2(4) ?
C11 C10 C9 . . 116.8(4) ?
C11 C10 H10 . . 121.6 ?
C9 C10 H10 . . 121.6 ?
C12 C11 C10 . . 122.8(4) ?
C12 C11 H11 . . 118.6 ?
C10 C11 H11 . . 118.6 ?
C11 C12 C13 . . 118.9(4) ?
C11 C12 C16 . . 120.6(4) ?
C13 C12 C16 . . 120.4(4) ?
C12 C13 C14 . . 118.7(4) ?
C12 C13 H13 . . 120.7 ?
C14 C13 H13 . . 120.7 ?
C9 C14 C13 . . 122.3(4) ?
C9 C14 H14 . . 118.8 ?
C13 C14 H14 . . 118.8 ?
O6 C15 O5 . . 119.8(3) ?
O6 C15 C9 . . 120.9(4) ?
O5 C15 C9 . . 119.3(3) ?
O8 C16 O7 . . 124.3(4) ?
O8 C16 C12 . . 118.2(4) ?
O7 C16 C12 . . 117.5(4) ?
O9 C17 O10 . . 122.1(4) ?
O9 C17 C19 . . 120.4(4) ?
O10 C17 C19 . . 117.4(4) ?
C20 C18 C19 2_566 . 119.8(4) ?
C20 C18 H18 2_566 . 120.1 ?
C19 C18 H18 . . 120.1 ?
C18 C19 C20 . . 119.3(4) ?
C18 C19 C17 . . 119.9(4) ?
C20 C19 C17 . . 120.8(4) ?
C18 C20 C19 2_566 . 120.8(4) ?
C18 C20 H20 2_566 . 119.6 ?
C19 C20 H20 . . 119.6 ?
O11 C21 O12 . . 124.7(4) ?
O11 C21 C23 . . 122.0(4) ?
O12 C21 C23 . . 113.0(4) ?
C24 C22 C23 2_875 . 123.1(4) ?
C24 C22 H22 2_875 . 118.5 ?
C23 C22 H22 . . 118.5 ?
C22 C23 C24 . . 115.3(4) ?
C22 C23 C21 . . 131.7(4) ?
C24 C23 C21 . . 112.7(4) ?
C22 C24 C23 2_875 . 121.1(4) ?
C22 C24 H24 2_875 . 119.4 ?
C23 C24 H24 . . 119.4 ?
O13 C25 H25A . . 109.5 ?
O13 C25 H25C . . 109.5 ?
H25A C25 H25C . . 109.5 ?
O13 C25 H25D . . 109.5 ?
H25A C25 H25D . . 109.5 ?
H25C C25 H25D . . 109.5 ?
O5 Co1 O9 . . 110.87(13) ?
O5 Co1 O1 . . 96.16(16) ?
O9 Co1 O1 . . 99.86(11) ?
O5 Co1 O1W . . 140.91(13) ?
O9 Co1 O1W . . 93.65(11) ?
O1 Co1 O1W . . 109.49(14) ?
O2 Co2 O2 . 2_666 180.0000(10) ?
O2 Co2 O6 . . 96.10(12) ?
O2 Co2 O6 2_666 . 83.90(12) ?
O2 Co2 O6 . 2_666 83.90(12) ?
O2 Co2 O6 2_666 2_666 96.10(12) ?
O6 Co2 O6 . 2_666 180.0 ?
O2 Co2 O9 . . 90.15(11) ?
O2 Co2 O9 2_666 . 89.85(11) ?
O6 Co2 O9 . . 91.77(11) ?
O6 Co2 O9 2_666 . 88.23(11) ?
O2 Co2 O9 . 2_666 89.85(11) ?
O2 Co2 O9 2_666 2_666 90.15(11) ?
O6 Co2 O9 . 2_666 88.23(11) ?
O6 Co2 O9 2_666 2_666 91.77(11) ?
O9 Co2 O9 . 2_666 180.0000(10) ?
O4 Co3 O8 1_564 . 106.09(14) ?
O4 Co3 O11 1_564 . 106.51(11) ?
O8 Co3 O11 . . 97.95(13) ?
O4 Co3 O1 1_564 2_776 98.73(11) ?
O8 Co3 O1 . 2_776 121.70(13) ?
O11 Co3 O1 . 2_776 124.18(12) ?
O3 Co4 O3 1_564 2_766 180.00(6) ?
O3 Co4 O7 1_564 . 93.55(11) ?
O3 Co4 O7 2_766 . 86.45(11) ?
O3 Co4 O7 1_564 2_775 86.45(11) ?
O3 Co4 O7 2_766 2_775 93.55(11) ?
O7 Co4 O7 . 2_775 180.0000(10) ?
O3 Co4 O11 1_564 . 92.68(12) ?
O3 Co4 O11 2_766 . 87.32(12) ?
O7 Co4 O11 . . 91.18(11) ?
O7 Co4 O11 2_775 . 88.82(11) ?
O3 Co4 O11 1_564 2_775 87.32(12) ?
O3 Co4 O11 2_766 2_775 92.68(12) ?
O7 Co4 O11 . 2_775 88.82(11) ?
O7 Co4 O11 2_775 2_775 91.18(10) ?
O11 Co4 O11 . 2_775 180.0 ?
C7 O1 Co1 . . 124.3(3) ?
C7 O1 Co3 . 2_776 132.2(3) ?
Co1 O1 Co3 . 2_776 93.67(12) ?
C7 O2 Co2 . . 140.1(3) ?
C8 O3 Co4 . 1_546 135.7(3) ?
C8 O4 Co3 . 1_546 130.1(3) ?
C15 O5 Co1 . . 128.3(3) ?
C15 O6 Co2 . . 136.0(3) ?
C16 O7 Co4 . . 138.1(3) ?
C16 O8 Co3 . . 119.8(3) ?
C17 O9 Co1 . . 100.9(3) ?
C17 O9 Co2 . . 126.7(3) ?
Co1 O9 Co2 . . 102.39(11) ?
C21 O11 Co3 . . 98.8(3) ?
C21 O11 Co4 . . 127.7(3) ?
Co3 O11 Co4 . . 101.90(12) ?
C25 O13 H15B . . 109.3 ?
Co1 O1W H1X . . 109.6 ?
Co1 O1W H1Y . . 109.4 ?
H1X O1W H1Y . . 109.5 ?
H2X O2W H2Y . . 109.5 ?

loop_
_geom_bond_atom_site_label_1
_geom_bond_atom_site_label_2
_geom_bond_site_symmetry_2
_geom_bond_distance
_geom_bond_publ_flag
C1 C6 . 1.360(6) ?
C1 C2 . 1.395(6) ?
C1 C7 . 1.491(6) ?
C2 C3 . 1.405(6) ?
C2 H2 . 0.9500 ?
C3 C4 . 1.388(6) ?
C3 H3 . 0.9500 ?
C4 C5 . 1.393(6) ?
C4 C8 . 1.435(6) ?
C5 C6 . 1.372(6) ?
C5 H5 . 0.9500 ?
C6 H6 . 0.9500 ?
C7 O1 . 1.095(5) ?
C7 O2 . 1.383(5) ?
C8 O4 . 1.262(5) ?
C8 O3 . 1.305(5) ?
C9 C14 . 1.315(6) ?
C9 C10 . 1.440(6) ?
C9 C15 . 1.468(5) ?
C10 C11 . 1.404(6) ?
C10 H10 . 0.9500 ?
C11 C12 . 1.376(6) ?
C11 H11 . 0.9500 ?
C12 C13 . 1.381(6) ?
C12 C16 . 1.467(6) ?
C13 C14 . 1.431(6) ?
C13 H13 . 0.9500 ?
C14 H14 . 0.9500 ?
C15 O6 . 1.289(5) ?
C15 O5 . 1.437(5) ?
C16 O8 . 1.260(5) ?
C16 O7 . 1.271(5) ?
C17 O9 . 1.226(5) ?
C17 O10 . 1.258(5) ?
C17 C19 . 1.519(6) ?
C18 C20 2_566 1.304(6) ?
C18 C19 . 1.422(6) ?
C18 H18 . 0.9500 ?
C19 C20 . 1.434(5) ?
C20 C18 2_566 1.304(6) ?
C20 H20 . 0.9500 ?
C21 O11 . 1.239(5) ?
C21 O12 . 1.252(5) ?
C21 C23 . 1.489(6) ?
C22 C24 2_875 1.345(6) ?
C22 C23 . 1.406(6) ?
C22 H22 . 0.9500 ?
C23 C24 . 1.408(6) ?
C24 C22 2_875 1.345(6) ?
C24 H24 . 0.9500 ?
C25 O13 . 1.465(5) ?
C25 H25A . 0.9800 ?
C25 H25C . 0.9800 ?
C25 H25D . 0.9800 ?
Co1 O5 . 1.845(3) ?
Co1 O9 . 2.062(3) ?
Co1 O1 . 2.072(3) ?
Co1 O1W . 2.304(3) ?
Co2 O2 . 1.952(3) ?
Co2 O2 2_666 1.952(3) ?
Co2 O6 . 2.024(3) ?
Co2 O6 2_666 2.024(3) ?
Co2 O9 . 2.230(3) ?
Co2 O9 2_666 2.230(3) ?
Co3 O4 1_564 1.984(3) ?
Co3 O8 . 1.990(3) ?
Co3 O11 . 2.107(3) ?
Co3 O1 2_776 2.222(3) ?
Co4 O3 1_564 2.030(3) ?
Co4 O3 2_766 2.030(3) ?
Co4 O7 . 2.030(3) ?
Co4 O7 2_775 2.030(3) ?
Co4 O11 . 2.201(3) ?
Co4 O11 2_775 2.201(3) ?
O1 Co3 2_776 2.222(3) ?
O3 Co4 1_546 2.030(3) ?
O4 Co3 1_546 1.984(3) ?
O13 H15B . 0.9600 ?
O1W H1X . 0.9601 ?
O1W H1Y . 0.9600 ?
O2W H2X . 0.8501 ?
O2W H2Y . 0.8500 ?

loop_
_geom_torsion_atom_site_label_1
_geom_torsion_atom_site_label_2
_geom_torsion_atom_site_label_3
_geom_torsion_atom_site_label_4
_geom_torsion_site_symmetry_1
_geom_torsion_site_symmetry_2
_geom_torsion_site_symmetry_3
_geom_torsion_site_symmetry_4
_geom_torsion
_geom_torsion_publ_flag
C6 C1 C2 C3 . . . . 3.6(7) ?
C7 C1 C2 C3 . . . . 179.9(4) ?
C1 C2 C3 C4 . . . . -2.4(7) ?
C2 C3 C4 C5 . . . . -0.7(7) ?
C2 C3 C4 C8 . . . . -178.6(4) ?
C3 C4 C5 C6 . . . . 2.5(7) ?
C8 C4 C5 C6 . . . . -179.6(5) ?
C2 C1 C6 C5 . . . . -1.8(7) ?
C7 C1 C6 C5 . . . . -178.1(4) ?
C4 C5 C6 C1 . . . . -1.3(8) ?
C6 C1 C7 O1 . . . . 3.7(8) ?
C2 C1 C7 O1 . . . . -172.6(5) ?
C6 C1 C7 O2 . . . . 176.1(4) ?
C2 C1 C7 O2 . . . . -0.2(6) ?
C3 C4 C8 O4 . . . . 169.3(4) ?
C5 C4 C8 O4 . . . . -8.6(7) ?
C3 C4 C8 O3 . . . . -12.7(7) ?
C5 C4 C8 O3 . . . . 169.4(4) ?
C14 C9 C10 C11 . . . . 1.0(7) ?
C15 C9 C10 C11 . . . . -178.5(4) ?
C9 C10 C11 C12 . . . . -1.9(7) ?
C10 C11 C12 C13 . . . . -1.2(7) ?
C10 C11 C12 C16 . . . . -179.7(4) ?
C11 C12 C13 C14 . . . . 5.1(7) ?
C16 C12 C13 C14 . . . . -176.4(4) ?
C10 C9 C14 C13 . . . . 3.0(7) ?
C15 C9 C14 C13 . . . . -177.5(4) ?
C12 C13 C14 C9 . . . . -6.1(8) ?
C14 C9 C15 O6 . . . . -171.9(4) ?
C10 C9 C15 O6 . . . . 7.7(6) ?
C14 C9 C15 O5 . . . . 9.8(6) ?
C10 C9 C15 O5 . . . . -170.7(4) ?
C11 C12 C16 O8 . . . . -167.5(4) ?
C13 C12 C16 O8 . . . . 14.1(7) ?
C11 C12 C16 O7 . . . . 9.0(6) ?
C13 C12 C16 O7 . . . . -169.4(4) ?
C20 C18 C19 C20 2_566 . . . -3.2(7) ?
C20 C18 C19 C17 2_566 . . . 175.3(4) ?
O9 C17 C19 C18 . . . . 6.7(6) ?
O10 C17 C19 C18 . . . . -173.7(4) ?
O9 C17 C19 C20 . . . . -174.8(4) ?
O10 C17 C19 C20 . . . . 4.8(6) ?
C18 C19 C20 C18 . . . 2_566 3.2(7) ?
C17 C19 C20 C18 . . . 2_566 -175.3(4) ?
C24 C22 C23 C24 2_875 . . . 7.7(8) ?
C24 C22 C23 C21 2_875 . . . -165.6(5) ?
O11 C21 C23 C22 . . . . 172.5(5) ?
O12 C21 C23 C22 . . . . -13.3(7) ?
O11 C21 C23 C24 . . . . -0.9(6) ?
O12 C21 C23 C24 . . . . 173.4(4) ?
C22 C23 C24 C22 . . . 2_875 -7.5(7) ?
C21 C23 C24 C22 . . . 2_875 167.0(4) ?
O2 C7 O1 Co1 . . . . 27.2(7) ?
C1 C7 O1 Co1 . . . . -160.8(3) ?
O2 C7 O1 Co3 . . . 2_776 -109.1(4) ?
C1 C7 O1 Co3 . . . 2_776 63.0(7) ?
O5 Co1 O1 C7 . . . . -84.9(5) ?
O9 Co1 O1 C7 . . . . 27.6(5) ?
O1W Co1 O1 C7 . . . . 125.1(4) ?
O5 Co1 O1 Co3 . . . 2_776 64.22(14) ?
O9 Co1 O1 Co3 . . . 2_776 176.70(12) ?
O1W Co1 O1 Co3 . . . 2_776 -85.82(14) ?
O1 C7 O2 Co2 . . . . -53.0(7) ?
C1 C7 O2 Co2 . . . . 134.3(4) ?
O6 Co2 O2 C7 . . . . 98.0(4) ?
O6 Co2 O2 C7 2_666 . . . -82.0(4) ?
O9 Co2 O2 C7 . . . . 6.3(4) ?
O9 Co2 O2 C7 2_666 . . . -173.7(4) ?
O4 C8 O3 Co4 . . . 1_546 17.9(7) ?
C4 C8 O3 Co4 . . . 1_546 -160.1(3) ?
O3 C8 O4 Co3 . . . 1_546 11.3(7) ?
C4 C8 O4 Co3 . . . 1_546 -170.8(3) ?
O6 C15 O5 Co1 . . . . -11.2(5) ?
C9 C15 O5 Co1 . . . . 167.2(3) ?
O9 Co1 O5 C15 . . . . -5.8(4) ?
O1 Co1 O5 C15 . . . . 97.2(3) ?
O1W Co1 O5 C15 . . . . -131.1(3) ?
O5 C15 O6 Co2 . . . . -22.8(6) ?
C9 C15 O6 Co2 . . . . 158.9(3) ?
O2 Co2 O6 C15 . . . . -33.7(4) ?
O2 Co2 O6 C15 2_666 . . . 146.3(4) ?
O9 Co2 O6 C15 . . . . 56.6(4) ?
O9 Co2 O6 C15 2_666 . . . -123.4(4) ?
O8 C16 O7 Co4 . . . . 46.4(7) ?
C12 C16 O7 Co4 . . . . -129.9(4) ?
O3 Co4 O7 C16 1_564 . . . -106.4(4) ?
O3 Co4 O7 C16 2_766 . . . 73.6(4) ?
O11 Co4 O7 C16 . . . . -13.6(4) ?
O11 Co4 O7 C16 2_775 . . . 166.4(4) ?
O7 C16 O8 Co3 . . . . -4.6(6) ?
C12 C16 O8 Co3 . . . . 171.7(3) ?
O4 Co3 O8 C16 1_564 . . . 60.0(4) ?
O11 Co3 O8 C16 . . . . -49.8(4) ?
O1 Co3 O8 C16 2_776 . . . 171.3(3) ?
O10 C17 O9 Co1 . . . . 14.7(5) ?
C19 C17 O9 Co1 . . . . -165.7(3) ?
O10 C17 O9 Co2 . . . . -99.9(4) ?
C19 C17 O9 Co2 . . . . 79.7(5) ?
O5 Co1 O9 C17 . . . . -90.8(3) ?
O1 Co1 O9 C17 . . . . 168.6(3) ?
O1W Co1 O9 C17 . . . . 58.1(3) ?
O5 Co1 O9 Co2 . . . . 40.87(17) ?
O1 Co1 O9 Co2 . . . . -59.66(15) ?
O1W Co1 O9 Co2 . . . . -170.18(12) ?
O2 Co2 O9 C17 . . . . 158.8(4) ?
O2 Co2 O9 C17 2_666 . . . -21.2(4) ?
O6 Co2 O9 C17 . . . . 62.6(4) ?
O6 Co2 O9 C17 2_666 . . . -117.4(4) ?
O2 Co2 O9 Co1 . . . . 44.79(13) ?
O2 Co2 O9 Co1 2_666 . . . -135.21(13) ?
O6 Co2 O9 Co1 . . . . -51.32(12) ?
O6 Co2 O9 Co1 2_666 . . . 128.68(12) ?
O12 C21 O11 Co3 . . . . -15.7(5) ?
C23 C21 O11 Co3 . . . . 157.8(4) ?
O12 C21 O11 Co4 . . . . 96.9(5) ?
C23 C21 O11 Co4 . . . . -89.6(5) ?
O4 Co3 O11 C21 1_564 . . . 88.6(3) ?
O8 Co3 O11 C21 . . . . -161.9(3) ?
O1 Co3 O11 C21 2_776 . . . -24.5(3) ?
O4 Co3 O11 Co4 1_564 . . . -43.08(15) ?
O8 Co3 O11 Co4 . . . . 66.39(14) ?
O1 Co3 O11 Co4 2_776 . . . -156.19(11) ?
O3 Co4 O11 C21 1_564 . . . -58.9(4) ?
O3 Co4 O11 C21 2_766 . . . 121.1(4) ?
O7 Co4 O11 C21 . . . . -152.6(4) ?
O7 Co4 O11 C21 2_775 . . . 27.4(4) ?
O3 Co4 O11 Co3 1_564 . . . 52.20(13) ?
O3 Co4 O11 Co3 2_766 . . . -127.80(13) ?
O7 Co4 O11 Co3 . . . . -41.41(13) ?
O7 Co4 O11 Co3 2_775 . . . 138.59(13) ?
